data_4125379
loop_
_publ_author_name
'Longobardi, Lauren E.'
'Zatsepin, Pavel'
'Korol, Roman'
'Liu, Lei'
'Grimme, Stefan'
'Stephan, Douglas W.'

_publ_section_title
;
 Reactions of Boron-Derived Radicals with Nucleophiles.
;
_journal_issue 1
_journal_name_full 'Journal of the American Chemical Society'
_journal_page_first 426
_journal_page_last 435
_journal_paper_doi 10.1021/jacs.6b11190
_journal_volume 139
_journal_year 2017
_chemical_formula_sum 'C36 H26 B F10 O2 P'
_chemical_formula_weight 722.35
_space_group_crystal_system triclinic
_space_group_IT_number 2
_space_group_name_Hall '-P 1'
_space_group_name_H-M_alt 'P -1'
_symmetry_space_group_name_Hall '-P 1'
_symmetry_space_group_name_H-M 'P -1'
_atom_sites_solution_hydrogens mixed
_audit_creation_method SHELXL-2014/7
_cell_angle_alpha 96.308(6)
_cell_angle_beta 98.573(6)
_cell_angle_gamma 109.688(6)
_cell_formula_units_Z 2
_cell_length_a 11.272(3)
_cell_length_b 11.615(3)
_cell_length_c 12.999(3)
_cell_measurement_reflns_used 4151
_cell_measurement_temperature 150(2)
_cell_measurement_theta_max 19.85
_cell_measurement_theta_min 2.27
_cell_volume 1560.9(7)
_computing_structure_refinement 'SHELXL-2014/7 (Sheldrick, 2014)'
_diffrn_ambient_temperature 150(2)
_diffrn_measured_fraction_theta_full 0.999
_diffrn_measured_fraction_theta_max 0.989
_diffrn_measurement_device_type kappa
_diffrn_radiation_type MoK\a
_diffrn_radiation_wavelength 0.71073
_diffrn_reflns_av_R_equivalents 0.1401
_diffrn_reflns_av_unetI/netI 0.1170
_diffrn_reflns_Laue_measured_fraction_full 0.999
_diffrn_reflns_Laue_measured_fraction_max 0.989
_diffrn_reflns_limit_h_max 14
_diffrn_reflns_limit_h_min -14
_diffrn_reflns_limit_k_max 14
_diffrn_reflns_limit_k_min -15
_diffrn_reflns_limit_l_max 16
_diffrn_reflns_limit_l_min -16
_diffrn_reflns_number 62039
_diffrn_reflns_point_group_measured_fraction_full 0.999
_diffrn_reflns_point_group_measured_fraction_max 0.989
_diffrn_reflns_theta_full 25.242
_diffrn_reflns_theta_max 27.687
_diffrn_reflns_theta_min 2.179
_exptl_absorpt_coefficient_mu 0.183
_exptl_absorpt_correction_type multi-scan
_exptl_absorpt_process_details sadabs
_exptl_crystal_colour orange
_exptl_crystal_density_diffrn 1.537
_exptl_crystal_description shard
_exptl_crystal_F_000 736
_exptl_crystal_size_max 0.100
_exptl_crystal_size_mid 0.050
_exptl_crystal_size_min 0.050
_exptl_transmission_factor_max 0.7456
_exptl_transmission_factor_min 0.7099
_refine_diff_density_max 0.286
_refine_diff_density_min -0.374
_refine_diff_density_rms 0.063
_refine_ls_extinction_method none
_refine_ls_goodness_of_fit_ref 1.008
_refine_ls_hydrogen_treatment mixed
_refine_ls_matrix_type full
_refine_ls_number_parameters 455
_refine_ls_number_reflns 7216
_refine_ls_number_restraints 0
_refine_ls_restrained_S_all 1.008
_refine_ls_R_factor_all 0.1565
_refine_ls_R_factor_gt 0.0616
_refine_ls_shift/su_max 0.000
_refine_ls_shift/su_mean 0.000
_refine_ls_structure_factor_coef Fsqd
_refine_ls_weighting_details 'w=1/[\s^2^(Fo^2^)+(0.0427P)^2^+0.3982P] where P=(Fo^2^+2Fc^2^)/3'
_refine_ls_weighting_scheme calc
_refine_ls_wR_factor_gt 0.0965
_refine_ls_wR_factor_ref 0.1239
_reflns_Friedel_coverage 0.000
_reflns_number_gt 3714
_reflns_number_total 7216
_reflns_threshold_expression 'I > 2\s(I)'
_cod_data_source_file 10-PZ003_0m.cif
_cod_data_source_block PZ003_0m
_cod_depositor_comments 'Adding full bibliography for 4125374--4125385.cif.'
_cod_original_cell_volume 1560.8(7)
_cod_database_code 4125379
_shelx_shelxl_version_number 2014/7
_shelx_space_group_comment
;
The symmetry employed for this shelxl refinement is uniquely defined
by the following loop, which should always be used as a source of
symmetry information in preference to the above space-group names.
They are only intended as comments.
;
_shelx_estimated_absorpt_t_min 0.982
_shelx_estimated_absorpt_t_max 0.991

loop_
_space_group_symop_operation_xyz
'x, y, z'
'-x, -y, -z'

loop_
_atom_site_label
_atom_site_type_symbol
_atom_site_fract_x
_atom_site_fract_y
_atom_site_fract_z
_atom_site_U_iso_or_equiv
_atom_site_adp_type
_atom_site_occupancy
_atom_site_site_symmetry_order
_atom_site_calc_flag
_atom_site_refinement_flags_posn
_atom_site_refinement_flags_adp
P1 P 0.35264(7) 0.28513(7) 0.19288(6) 0.02162(19) Uani 1 1 d . .
F3 F 0.1457(2) 0.76314(19) 0.61034(16) 0.0632(6) Uani 1 1 d . .
F6 F 0.58255(16) 0.59771(15) 0.39350(13) 0.0369(5) Uani 1 1 d . .
F7 F 0.84025(17) 0.70152(17) 0.44222(16) 0.0525(5) Uani 1 1 d . .
F8 F 0.96461(18) 0.91140(16) 0.37119(17) 0.0559(6) Uani 1 1 d . .
F9 F 0.82716(19) 1.01564(16) 0.24751(16) 0.0577(6) Uani 1 1 d . .
F10 F 0.57233(18) 0.92251(15) 0.20563(14) 0.0455(5) Uani 1 1 d . .
F1 F 0.27271(19) 0.49183(15) 0.40046(15) 0.0488(5) Uani 1 1 d . .
F2 F 0.14661(19) 0.53362(17) 0.54943(15) 0.0546(6) Uani 1 1 d . .
F4 F 0.2815(2) 0.95618(18) 0.52312(16) 0.0646(7) Uani 1 1 d . .
F5 F 0.41425(18) 0.91869(15) 0.37680(13) 0.0427(5) Uani 1 1 d . .
O1 O 0.37191(19) 0.55101(16) 0.22822(14) 0.0288(5) Uani 1 1 d . .
O2 O 0.3427(2) 0.73438(17) 0.18659(15) 0.0312(5) Uani 1 1 d . .
C28 C 0.2114(3) 0.7443(3) 0.5363(2) 0.0397(9) Uani 1 1 d . .
C27 C 0.2120(3) 0.6278(3) 0.5053(2) 0.0354(8) Uani 1 1 d . .
C26 C 0.2789(3) 0.6104(3) 0.4279(2) 0.0310(8) Uani 1 1 d . .
C25 C 0.3471(3) 0.7035(3) 0.3782(2) 0.0242(7) Uani 1 1 d . .
C4 C 0.2889(3) 0.5287(2) 0.1343(2) 0.0213(6) Uani 1 1 d . .
C15 C 0.2270(3) 0.4117(2) 0.0675(2) 0.0204(6) Uani 1 1 d . .
C3 C 0.2389(2) 0.2974(2) 0.0860(2) 0.0200(6) Uani 1 1 d . .
C21 C 0.2806(3) 0.1645(3) 0.2700(2) 0.0286(7) Uani 1 1 d . .
C23 C 0.1514(3) 0.1742(3) 0.2835(3) 0.0420(9) Uani 1 1 d . .
H23A H 0.1651 0.2591 0.3158 0.063 Uiso 1 1 calc R U
H23B H 0.0940 0.1533 0.2142 0.063 Uiso 1 1 calc R U
H23C H 0.1124 0.1163 0.3290 0.063 Uiso 1 1 calc R U
C18 C 0.4678(3) 0.1771(3) 0.0516(3) 0.0554(10) Uani 1 1 d . .
H18A H 0.4016 0.1798 -0.0051 0.083 Uiso 1 1 calc R U
H18B H 0.5463 0.1846 0.0247 0.083 Uiso 1 1 calc R U
H18C H 0.4371 0.0981 0.0773 0.083 Uiso 1 1 calc R U
C17 C 0.4968(3) 0.2848(3) 0.1426(2) 0.0297(7) Uani 1 1 d . .
C2 C 0.1694(3) 0.1891(3) 0.0123(2) 0.0280(7) Uani 1 1 d . .
H2A H 0.1759 0.1126 0.0263 0.034 Uiso 1 1 calc R U
C1 C 0.0922(3) 0.1901(3) -0.0796(2) 0.0293(7) Uani 1 1 d . .
H1A H 0.0465 0.1149 -0.1278 0.035 Uiso 1 1 calc R U
C11 C 0.0804(3) 0.3008(3) -0.1028(2) 0.0256(7) Uani 1 1 d . .
C12 C 0.1451(3) 0.4125(3) -0.0299(2) 0.0213(6) Uani 1 1 d . .
C5 C 0.2733(3) 0.6348(3) 0.1111(2) 0.0231(7) Uani 1 1 d . .
C16 C 0.1959(3) 0.6396(3) 0.0167(2) 0.0233(7) Uani 1 1 d . .
C13 C 0.1321(3) 0.5252(3) -0.0539(2) 0.0235(7) Uani 1 1 d . .
C14 C 0.0568(3) 0.5255(3) -0.1527(2) 0.0277(7) Uani 1 1 d . .
C8 C 0.0479(3) 0.6366(3) -0.1755(2) 0.0344(8) Uani 1 1 d . .
H8A H -0.0030 0.6368 -0.2406 0.041 Uiso 1 1 calc R U
C7 C 0.1115(3) 0.7474(3) -0.1056(2) 0.0341(8) Uani 1 1 d . .
H7A H 0.1050 0.8224 -0.1237 0.041 Uiso 1 1 calc R U
C6 C 0.1844(3) 0.7490(3) -0.0097(2) 0.0293(7) Uani 1 1 d . .
H6A H 0.2269 0.8249 0.0383 0.035 Uiso 1 1 calc R U
C9 C -0.0064(3) 0.4104(3) -0.2238(2) 0.0346(8) Uani 1 1 d . .
H9A H -0.0566 0.4092 -0.2897 0.042 Uiso 1 1 calc R U
C10 C 0.0032(3) 0.3042(3) -0.2001(2) 0.0331(8) Uani 1 1 d . .
H10A H -0.0422 0.2292 -0.2489 0.040 Uiso 1 1 calc R U
C31 C 0.5647(3) 0.7534(2) 0.2967(2) 0.0258(7) Uani 1 1 d . .
C32 C 0.6409(3) 0.7029(3) 0.3558(2) 0.0290(7) Uani 1 1 d . .
C33 C 0.7727(3) 0.7533(3) 0.3818(2) 0.0344(8) Uani 1 1 d . .
C34 C 0.8352(3) 0.8590(3) 0.3459(3) 0.0373(8) Uani 1 1 d . .
C35 C 0.7658(3) 0.9119(3) 0.2847(3) 0.0377(8) Uani 1 1 d . .
C36 C 0.6336(3) 0.8606(3) 0.2624(2) 0.0331(8) Uani 1 1 d . .
C29 C 0.2796(3) 0.8406(3) 0.4925(2) 0.0369(8) Uani 1 1 d . .
C30 C 0.3462(3) 0.8189(3) 0.4165(2) 0.0311(8) Uani 1 1 d . .
C24 C 0.2612(3) 0.0323(3) 0.2196(3) 0.0394(9) Uani 1 1 d . .
H24A H 0.3445 0.0273 0.2114 0.059 Uiso 1 1 calc R U
H24B H 0.2225 -0.0260 0.2649 0.059 Uiso 1 1 calc R U
H24C H 0.2042 0.0109 0.1501 0.059 Uiso 1 1 calc R U
C22 C 0.3702(3) 0.1989(3) 0.3793(2) 0.0374(8) Uani 1 1 d . .
H22A H 0.3822 0.2836 0.4111 0.056 Uiso 1 1 calc R U
H22B H 0.3318 0.1409 0.4249 0.056 Uiso 1 1 calc R U
H22C H 0.4537 0.1943 0.3714 0.056 Uiso 1 1 calc R U
C20 C 0.5435(3) 0.4090(3) 0.1024(3) 0.0519(10) Uani 1 1 d . .
H20A H 0.4772 0.4107 0.0452 0.078 Uiso 1 1 calc R U
H20B H 0.5604 0.4775 0.1604 0.078 Uiso 1 1 calc R U
H20C H 0.6227 0.4180 0.0762 0.078 Uiso 1 1 calc R U
C19 C 0.5999(3) 0.2820(3) 0.2317(3) 0.0499(10) Uani 1 1 d . .
H19A H 0.6176 0.3511 0.2893 0.075 Uiso 1 1 calc R U
H19B H 0.5695 0.2033 0.2579 0.075 Uiso 1 1 calc R U
H19C H 0.6787 0.2897 0.2052 0.075 Uiso 1 1 calc R U
B1 B 0.4079(4) 0.6864(3) 0.2731(3) 0.0283(8) Uani 1 1 d . .
H1 H 0.397(2) 0.388(2) 0.2641(18) 0.018(7) Uiso 1 1 d . .

loop_
_atom_site_aniso_label
_atom_site_aniso_U_11
_atom_site_aniso_U_22
_atom_site_aniso_U_33
_atom_site_aniso_U_23
_atom_site_aniso_U_13
_atom_site_aniso_U_12
P1 0.0222(4) 0.0203(4) 0.0230(4) 0.0041(3) 0.0040(3) 0.0085(3)
F3 0.0883(17) 0.0759(15) 0.0529(14) 0.0232(12) 0.0407(13) 0.0493(13)
F6 0.0387(11) 0.0299(10) 0.0413(11) 0.0160(9) 0.0026(9) 0.0104(8)
F7 0.0390(12) 0.0528(12) 0.0678(14) 0.0196(11) 0.0027(10) 0.0199(10)
F8 0.0362(12) 0.0426(12) 0.0841(16) 0.0048(11) 0.0215(11) 0.0062(10)
F9 0.0697(15) 0.0340(11) 0.0763(15) 0.0225(11) 0.0405(12) 0.0123(10)
F10 0.0662(14) 0.0302(10) 0.0447(12) 0.0163(9) 0.0101(10) 0.0204(10)
F1 0.0725(15) 0.0244(10) 0.0531(13) 0.0100(9) 0.0230(11) 0.0164(10)
F2 0.0616(14) 0.0493(12) 0.0568(14) 0.0232(11) 0.0259(11) 0.0145(11)
F4 0.117(2) 0.0468(13) 0.0568(14) 0.0127(11) 0.0434(14) 0.0510(13)
F5 0.0708(14) 0.0257(10) 0.0388(11) 0.0079(8) 0.0191(10) 0.0224(10)
O1 0.0427(13) 0.0204(11) 0.0201(11) -0.0016(9) -0.0071(10) 0.0143(10)
O2 0.0489(14) 0.0209(11) 0.0240(12) 0.0016(9) -0.0022(10) 0.0175(10)
C28 0.052(2) 0.053(2) 0.0262(19) 0.0102(17) 0.0127(17) 0.0297(19)
C27 0.039(2) 0.038(2) 0.0296(19) 0.0125(16) 0.0054(16) 0.0131(17)
C26 0.039(2) 0.0249(18) 0.0274(18) 0.0028(14) -0.0022(15) 0.0136(15)
C25 0.0280(17) 0.0221(16) 0.0199(16) 0.0014(13) -0.0048(13) 0.0103(14)
C4 0.0234(16) 0.0254(17) 0.0154(16) 0.0013(13) 0.0027(13) 0.0104(13)
C15 0.0187(15) 0.0255(16) 0.0197(16) 0.0056(13) 0.0062(13) 0.0098(13)
C3 0.0156(15) 0.0230(16) 0.0211(16) 0.0028(13) 0.0039(12) 0.0066(13)
C21 0.0300(18) 0.0223(16) 0.0344(19) 0.0100(14) 0.0085(15) 0.0079(14)
C23 0.040(2) 0.040(2) 0.055(2) 0.0265(18) 0.0242(18) 0.0141(17)
C18 0.041(2) 0.070(3) 0.055(3) -0.011(2) 0.0183(19) 0.024(2)
C17 0.0218(17) 0.0359(18) 0.0335(19) 0.0071(15) 0.0071(14) 0.0121(14)
C2 0.0247(17) 0.0273(17) 0.0311(19) 0.0013(14) 0.0028(15) 0.0103(14)
C1 0.0216(17) 0.0294(18) 0.0282(18) -0.0063(14) 0.0025(14) 0.0028(14)
C11 0.0187(16) 0.0347(18) 0.0234(17) 0.0025(14) 0.0047(13) 0.0099(14)
C12 0.0173(15) 0.0293(17) 0.0194(16) 0.0052(13) 0.0068(13) 0.0095(13)
C5 0.0270(17) 0.0230(16) 0.0236(17) 0.0047(14) 0.0081(14) 0.0128(14)
C16 0.0218(16) 0.0334(18) 0.0212(17) 0.0103(14) 0.0078(13) 0.0150(14)
C13 0.0203(16) 0.0346(18) 0.0212(16) 0.0101(14) 0.0086(13) 0.0134(14)
C14 0.0229(17) 0.044(2) 0.0218(17) 0.0121(15) 0.0094(14) 0.0156(15)
C8 0.0300(19) 0.058(2) 0.0255(19) 0.0194(18) 0.0093(15) 0.0242(17)
C7 0.036(2) 0.045(2) 0.037(2) 0.0237(17) 0.0155(16) 0.0258(17)
C6 0.0317(18) 0.0357(18) 0.0298(18) 0.0123(15) 0.0117(15) 0.0196(15)
C9 0.0255(18) 0.053(2) 0.0230(18) 0.0060(17) -0.0008(14) 0.0140(17)
C10 0.0236(18) 0.044(2) 0.0256(18) -0.0016(16) 0.0003(14) 0.0086(15)
C31 0.0405(19) 0.0205(16) 0.0168(16) 0.0004(13) 0.0050(14) 0.0126(14)
C32 0.037(2) 0.0209(16) 0.0263(18) 0.0062(14) 0.0069(15) 0.0066(15)
C33 0.037(2) 0.0306(18) 0.037(2) 0.0057(16) 0.0054(16) 0.0150(16)
C34 0.034(2) 0.0285(18) 0.049(2) 0.0007(17) 0.0177(17) 0.0086(16)
C35 0.051(2) 0.0195(17) 0.044(2) 0.0050(16) 0.0275(18) 0.0077(17)
C36 0.053(2) 0.0237(17) 0.0291(19) 0.0079(15) 0.0127(17) 0.0197(17)
C29 0.065(2) 0.0309(19) 0.0249(18) 0.0061(15) 0.0110(17) 0.0288(18)
C30 0.043(2) 0.0239(17) 0.0271(18) 0.0080(14) 0.0009(15) 0.0137(15)
C24 0.046(2) 0.0217(17) 0.046(2) 0.0074(16) 0.0011(17) 0.0087(15)
C22 0.051(2) 0.0324(18) 0.0311(19) 0.0136(15) 0.0112(17) 0.0148(16)
C20 0.038(2) 0.064(3) 0.069(3) 0.030(2) 0.034(2) 0.0216(19)
C19 0.0247(19) 0.077(3) 0.054(2) 0.014(2) 0.0051(17) 0.0263(19)
B1 0.039(2) 0.0193(18) 0.027(2) 0.0037(16) -0.0023(17) 0.0156(17)

loop_
_atom_type_symbol
_atom_type_description
_atom_type_scat_dispersion_real
_atom_type_scat_dispersion_imag
_atom_type_scat_source
C C 0.0033 0.0016 'International Tables Vol C Tables 4.2.6.8 and 6.1.1.4'
H H 0.0000 0.0000 'International Tables Vol C Tables 4.2.6.8 and 6.1.1.4'
O O 0.0106 0.0060 'International Tables Vol C Tables 4.2.6.8 and 6.1.1.4'
B B 0.0013 0.0007 'International Tables Vol C Tables 4.2.6.8 and 6.1.1.4'
F F 0.0171 0.0103 'International Tables Vol C Tables 4.2.6.8 and 6.1.1.4'
P P 0.1023 0.0942 'International Tables Vol C Tables 4.2.6.8 and 6.1.1.4'

loop_
_geom_angle_atom_site_label_1
_geom_angle_atom_site_label_2
_geom_angle_atom_site_label_3
_geom_angle
C3 P1 C17 108.19(13)
C3 P1 C21 113.53(13)
C17 P1 C21 118.54(14)
C3 P1 H1 110.0(10)
C17 P1 H1 102.9(10)
C21 P1 H1 102.8(9)
C4 O1 B1 106.5(2)
C5 O2 B1 106.3(2)
F3 C28 C29 120.4(3)
F3 C28 C27 120.0(3)
C29 C28 C27 119.5(3)
F2 C27 C28 119.5(3)
F2 C27 C26 121.6(3)
C28 C27 C26 118.9(3)
F1 C26 C27 115.2(3)
F1 C26 C25 120.4(3)
C27 C26 C25 124.4(3)
C30 C25 C26 113.3(3)
C30 C25 B1 119.2(3)
C26 C25 B1 127.0(3)
C5 C4 O1 111.1(2)
C5 C4 C15 123.4(3)
O1 C4 C15 125.4(2)
C4 C15 C3 126.7(2)
C4 C15 C12 115.0(2)
C3 C15 C12 118.3(2)
C2 C3 C15 119.6(3)
C2 C3 P1 116.6(2)
C15 C3 P1 123.5(2)
C24 C21 C23 110.3(3)
C24 C21 C22 109.9(2)
C23 C21 C22 108.9(3)
C24 C21 P1 114.4(2)
C23 C21 P1 106.33(19)
C22 C21 P1 106.84(19)
C21 C23 H23A 109.5
C21 C23 H23B 109.5
H23A C23 H23B 109.5
C21 C23 H23C 109.5
H23A C23 H23C 109.5
H23B C23 H23C 109.5
C17 C18 H18A 109.5
C17 C18 H18B 109.5
H18A C18 H18B 109.5
C17 C18 H18C 109.5
H18A C18 H18C 109.5
H18B C18 H18C 109.5
C19 C17 C18 110.2(3)
C19 C17 C20 109.6(3)
C18 C17 C20 109.7(3)
C19 C17 P1 110.4(2)
C18 C17 P1 112.8(2)
C20 C17 P1 103.9(2)
C1 C2 C3 121.9(3)
C1 C2 H2A 119.0
C3 C2 H2A 119.0
C2 C1 C11 120.6(3)
C2 C1 H1A 119.7
C11 C1 H1A 119.7
C1 C11 C12 120.0(3)
C1 C11 C10 121.3(3)
C12 C11 C10 118.7(3)
C11 C12 C13 119.7(3)
C11 C12 C15 119.5(3)
C13 C12 C15 120.8(3)
O2 C5 C4 112.4(2)
O2 C5 C16 124.3(2)
C4 C5 C16 123.2(3)
C6 C16 C5 123.5(3)
C6 C16 C13 120.6(3)
C5 C16 C13 115.9(3)
C16 C13 C12 121.6(3)
C16 C13 C14 118.3(3)
C12 C13 C14 120.0(3)
C8 C14 C9 122.8(3)
C8 C14 C13 119.1(3)
C9 C14 C13 118.1(3)
C7 C8 C14 121.6(3)
C7 C8 H8A 119.2
C14 C8 H8A 119.2
C6 C7 C8 120.2(3)
C6 C7 H7A 119.9
C8 C7 H7A 119.9
C7 C6 C16 120.2(3)
C7 C6 H6A 119.9
C16 C6 H6A 119.9
C10 C9 C14 121.8(3)
C10 C9 H9A 119.1
C14 C9 H9A 119.1
C9 C10 C11 121.6(3)
C9 C10 H10A 119.2
C11 C10 H10A 119.2
C32 C31 C36 113.9(3)
C32 C31 B1 120.0(2)
C36 C31 B1 126.1(3)
F6 C32 C33 117.0(3)
F6 C32 C31 118.5(3)
C33 C32 C31 124.5(3)
F7 C33 C34 119.7(3)
F7 C33 C32 121.3(3)
C34 C33 C32 119.0(3)
F8 C34 C33 120.3(3)
F8 C34 C35 120.2(3)
C33 C34 C35 119.5(3)
F9 C35 C34 119.9(3)
F9 C35 C36 120.2(3)
C34 C35 C36 119.9(3)
F10 C36 C35 116.0(3)
F10 C36 C31 120.8(3)
C35 C36 C31 123.2(3)
F4 C29 C28 120.3(3)
F4 C29 C30 120.3(3)
C28 C29 C30 119.4(3)
F5 C30 C29 116.9(3)
F5 C30 C25 118.7(3)
C29 C30 C25 124.4(3)
C21 C24 H24A 109.5
C21 C24 H24B 109.5
H24A C24 H24B 109.5
C21 C24 H24C 109.5
H24A C24 H24C 109.5
H24B C24 H24C 109.5
C21 C22 H22A 109.5
C21 C22 H22B 109.5
H22A C22 H22B 109.5
C21 C22 H22C 109.5
H22A C22 H22C 109.5
H22B C22 H22C 109.5
C17 C20 H20A 109.5
C17 C20 H20B 109.5
H20A C20 H20B 109.5
C17 C20 H20C 109.5
H20A C20 H20C 109.5
H20B C20 H20C 109.5
C17 C19 H19A 109.5
C17 C19 H19B 109.5
H19A C19 H19B 109.5
C17 C19 H19C 109.5
H19A C19 H19C 109.5
H19B C19 H19C 109.5
O1 B1 O2 103.3(2)
O1 B1 C31 109.0(2)
O2 B1 C31 112.4(2)
O1 B1 C25 111.2(2)
O2 B1 C25 108.1(2)
C31 B1 C25 112.5(2)

loop_
_geom_bond_atom_site_label_1
_geom_bond_atom_site_label_2
_geom_bond_distance
P1 C3 1.797(3)
P1 C17 1.841(3)
P1 C21 1.848(3)
P1 H1 1.32(2)
F3 C28 1.341(3)
F6 C32 1.360(3)
F7 C33 1.339(3)
F8 C34 1.349(4)
F9 C35 1.352(3)
F10 C36 1.355(3)
F1 C26 1.359(3)
F2 C27 1.338(3)
F4 C29 1.349(3)
F5 C30 1.360(3)
O1 C4 1.364(3)
O1 B1 1.509(4)
O2 C5 1.351(3)
O2 B1 1.510(4)
C28 C29 1.363(4)
C28 C27 1.370(4)
C27 C26 1.382(4)
C26 C25 1.384(4)
C25 C30 1.381(4)
C25 B1 1.640(5)
C4 C5 1.361(4)
C4 C15 1.417(4)
C15 C3 1.421(4)
C15 C12 1.454(4)
C3 C2 1.401(4)
C21 C24 1.531(4)
C21 C23 1.532(4)
C21 C22 1.540(4)
C23 H23A 0.9800
C23 H23B 0.9800
C23 H23C 0.9800
C18 C17 1.534(4)
C18 H18A 0.9800
C18 H18B 0.9800
C18 H18C 0.9800
C17 C19 1.525(4)
C17 C20 1.539(4)
C2 C1 1.372(4)
C2 H2A 0.9500
C1 C11 1.396(4)
C1 H1A 0.9500
C11 C12 1.414(4)
C11 C10 1.438(4)
C12 C13 1.427(4)
C5 C16 1.414(4)
C16 C6 1.393(4)
C16 C13 1.421(4)
C13 C14 1.430(4)
C14 C8 1.388(4)
C14 C9 1.428(4)
C8 C7 1.387(4)
C8 H8A 0.9500
C7 C6 1.381(4)
C7 H7A 0.9500
C6 H6A 0.9500
C9 C10 1.339(4)
C9 H9A 0.9500
C10 H10A 0.9500
C31 C32 1.384(4)
C31 C36 1.388(4)
C31 B1 1.637(5)
C32 C33 1.373(4)
C33 C34 1.365(4)
C34 C35 1.367(4)
C35 C36 1.377(4)
C29 C30 1.378(4)
C24 H24A 0.9800
C24 H24B 0.9800
C24 H24C 0.9800
C22 H22A 0.9800
C22 H22B 0.9800
C22 H22C 0.9800
C20 H20A 0.9800
C20 H20B 0.9800
C20 H20C 0.9800
C19 H19A 0.9800
C19 H19B 0.9800
C19 H19C 0.9800

loop_
_geom_torsion_atom_site_label_1
_geom_torsion_atom_site_label_2
_geom_torsion_atom_site_label_3
_geom_torsion_atom_site_label_4
_geom_torsion
F3 C28 C27 F2 0.0(5)
C29 C28 C27 F2 179.1(3)
F3 C28 C27 C26 179.1(3)
C29 C28 C27 C26 -1.8(5)
F2 C27 C26 F1 0.2(4)
C28 C27 C26 F1 -178.9(3)
F2 C27 C26 C25 179.2(3)
C28 C27 C26 C25 0.1(5)
F1 C26 C25 C30 -178.8(3)
C27 C26 C25 C30 2.3(4)
F1 C26 C25 B1 10.0(5)
C27 C26 C25 B1 -168.9(3)
B1 O1 C4 C5 3.4(3)
B1 O1 C4 C15 -177.3(3)
C5 C4 C15 C3 179.7(3)
O1 C4 C15 C3 0.4(4)
C5 C4 C15 C12 0.7(4)
O1 C4 C15 C12 -178.6(2)
C4 C15 C3 C2 179.2(3)
C12 C15 C3 C2 -1.9(4)
C4 C15 C3 P1 -7.8(4)
C12 C15 C3 P1 171.1(2)
C17 P1 C3 C2 77.6(2)
C21 P1 C3 C2 -56.2(3)
C17 P1 C3 C15 -95.7(2)
C21 P1 C3 C15 130.6(2)
C3 P1 C21 C24 80.5(2)
C17 P1 C21 C24 -48.2(3)
C3 P1 C21 C23 -41.5(3)
C17 P1 C21 C23 -170.2(2)
C3 P1 C21 C22 -157.7(2)
C17 P1 C21 C22 73.7(2)
C3 P1 C17 C19 176.8(2)
C21 P1 C17 C19 -52.2(3)
C3 P1 C17 C18 -59.5(3)
C21 P1 C17 C18 71.6(3)
C3 P1 C17 C20 59.3(2)
C21 P1 C17 C20 -169.6(2)
C15 C3 C2 C1 2.0(4)
P1 C3 C2 C1 -171.5(2)
C3 C2 C1 C11 0.0(4)
C2 C1 C11 C12 -1.9(4)
C2 C1 C11 C10 178.0(3)
C1 C11 C12 C13 -179.7(3)
C10 C11 C12 C13 0.4(4)
C1 C11 C12 C15 1.9(4)
C10 C11 C12 C15 -178.0(2)
C4 C15 C12 C11 179.1(2)
C3 C15 C12 C11 0.0(4)
C4 C15 C12 C13 0.7(4)
C3 C15 C12 C13 -178.4(2)
B1 O2 C5 C4 -2.8(3)
B1 O2 C5 C16 179.0(3)
O1 C4 C5 O2 -0.3(3)
C15 C4 C5 O2 -179.7(2)
O1 C4 C5 C16 177.8(2)
C15 C4 C5 C16 -1.5(4)
O2 C5 C16 C6 1.2(4)
C4 C5 C16 C6 -176.8(3)
O2 C5 C16 C13 178.8(2)
C4 C5 C16 C13 0.9(4)
C6 C16 C13 C12 178.3(2)
C5 C16 C13 C12 0.5(4)
C6 C16 C13 C14 0.3(4)
C5 C16 C13 C14 -177.4(2)
C11 C12 C13 C16 -179.7(2)
C15 C12 C13 C16 -1.3(4)
C11 C12 C13 C14 -1.8(4)
C15 C12 C13 C14 176.6(2)
C16 C13 C14 C8 -0.5(4)
C12 C13 C14 C8 -178.5(3)
C16 C13 C14 C9 179.6(3)
C12 C13 C14 C9 1.6(4)
C9 C14 C8 C7 -179.2(3)
C13 C14 C8 C7 0.8(4)
C14 C8 C7 C6 -1.0(4)
C8 C7 C6 C16 0.9(4)
C5 C16 C6 C7 177.0(3)
C13 C16 C6 C7 -0.5(4)
C8 C14 C9 C10 -179.8(3)
C13 C14 C9 C10 0.1(4)
C14 C9 C10 C11 -1.6(5)
C1 C11 C10 C9 -178.6(3)
C12 C11 C10 C9 1.3(4)
C36 C31 C32 F6 179.8(2)
B1 C31 C32 F6 -0.2(4)
C36 C31 C32 C33 1.4(4)
B1 C31 C32 C33 -178.6(3)
F6 C32 C33 F7 -0.5(4)
C31 C32 C33 F7 177.9(3)
F6 C32 C33 C34 -179.9(3)
C31 C32 C33 C34 -1.4(5)
F7 C33 C34 F8 -0.1(5)
C32 C33 C34 F8 179.3(3)
F7 C33 C34 C35 -179.7(3)
C32 C33 C34 C35 -0.4(5)
F8 C34 C35 F9 1.4(5)
C33 C34 C35 F9 -179.0(3)
F8 C34 C35 C36 -177.6(3)
C33 C34 C35 C36 2.0(5)
F9 C35 C36 F10 -2.2(4)
C34 C35 C36 F10 176.8(3)
F9 C35 C36 C31 179.0(3)
C34 C35 C36 C31 -2.0(5)
C32 C31 C36 F10 -178.4(3)
B1 C31 C36 F10 1.5(4)
C32 C31 C36 C35 0.3(4)
B1 C31 C36 C35 -179.7(3)
F3 C28 C29 F4 -0.1(5)
C27 C28 C29 F4 -179.1(3)
F3 C28 C29 C30 -179.9(3)
C27 C28 C29 C30 1.1(5)
F4 C29 C30 F5 1.3(4)
C28 C29 C30 F5 -178.9(3)
F4 C29 C30 C25 -178.2(3)
C28 C29 C30 C25 1.6(5)
C26 C25 C30 F5 177.4(3)
B1 C25 C30 F5 -10.7(4)
C26 C25 C30 C29 -3.2(4)
B1 C25 C30 C29 168.8(3)
C4 O1 B1 O2 -4.7(3)
C4 O1 B1 C31 -124.4(2)
C4 O1 B1 C25 110.9(3)
C5 O2 B1 O1 4.5(3)
C5 O2 B1 C31 121.9(2)
C5 O2 B1 C25 -113.4(2)
C32 C31 B1 O1 -51.9(3)
C36 C31 B1 O1 128.1(3)
C32 C31 B1 O2 -165.8(3)
C36 C31 B1 O2 14.2(4)
C32 C31 B1 C25 71.9(3)
C36 C31 B1 C25 -108.0(3)
C30 C25 B1 O1 -166.2(3)
C26 C25 B1 O1 4.5(4)
C30 C25 B1 O2 -53.4(3)
C26 C25 B1 O2 117.3(3)
C30 C25 B1 C31 71.2(3)
C26 C25 B1 C31 -118.0(3)
